data_4107283
loop_
_publ_author_name
'Jeremiah A. Feducia'
'Michel R. Gagn\'e'

_publ_section_title
;
 Reversibility Effects on the Stereoselectivity of Pt(II)-Mediated Cascade
 Poly-ene Cyclizations
;
_journal_name_full 'Journal of the American Chemical Society'
_journal_page_first 592
_journal_page_last 599
_journal_paper_doi 10.1021/ja075518i
_journal_volume 130
_journal_year 2008
_chemical_formula_moiety '2(C50 H54 N O2 P3 Pt S), C H2 Cl2, 2(B F4) '
_chemical_formula_sum 'C50.5 H55 B Cl F4 N O2 P3 Pt S'
_chemical_formula_weight 1150.32
_chemical_name_systematic
; 
 ? 
;
_space_group_IT_number 18
_symmetry_cell_setting orthorhombic
_symmetry_space_group_name_Hall 'P 2 2ab'
_symmetry_space_group_name_H-M 'P 21 21 2'
_atom_sites_solution_hydrogens geom
_atom_sites_solution_primary direct
_atom_sites_solution_secondary difmap
_audit_creation_method SHELXL-97
_cell_angle_alpha 90.00
_cell_angle_beta 90.00
_cell_angle_gamma 90.00
_cell_formula_units_Z 4
_cell_length_a 18.7099(12)
_cell_length_b 25.8448(13)
_cell_length_c 10.7596(4)
_cell_measurement_reflns_used 975
_cell_measurement_temperature 173(2)
_cell_measurement_theta_max 22.31
_cell_measurement_theta_min 3.15
_cell_volume 5202.8(5)
_computing_cell_refinement 'Bruker SAINT'
_computing_data_collection 'Bruker SMART'
_computing_data_reduction 'Bruker SAINT'
_computing_molecular_graphics 'Bruker SHELXTL'
_computing_publication_material 'Bruker SHELXTL'
_computing_structure_refinement 'SHELXL-97 (Sheldrick, 1997)'
_computing_structure_solution 'SHELXS-97 (Sheldrick, 1990)'
_diffrn_ambient_temperature 173(2)
_diffrn_measured_fraction_theta_full 0.999
_diffrn_measured_fraction_theta_max 0.999
_diffrn_measurement_device_type 'CCD area detector'
_diffrn_measurement_method 'phi and omega scans'
_diffrn_radiation_monochromator graphite
_diffrn_radiation_source 'fine-focus sealed tube'
_diffrn_radiation_type MoK\a
_diffrn_radiation_wavelength 0.71073
_diffrn_reflns_av_R_equivalents 0.0862
_diffrn_reflns_av_sigmaI/netI 0.1031
_diffrn_reflns_limit_h_max 21
_diffrn_reflns_limit_h_min -22
_diffrn_reflns_limit_k_max 30
_diffrn_reflns_limit_k_min -23
_diffrn_reflns_limit_l_max 12
_diffrn_reflns_limit_l_min -12
_diffrn_reflns_number 24975
_diffrn_reflns_theta_full 25.00
_diffrn_reflns_theta_max 25.00
_diffrn_reflns_theta_min 1.34
_exptl_absorpt_coefficient_mu 2.986
_exptl_absorpt_correction_T_max 0.860
_exptl_absorpt_correction_T_min 0.756
_exptl_absorpt_correction_type multi-scan
_exptl_absorpt_process_details SADABS
_exptl_crystal_colour colourless
_exptl_crystal_density_diffrn 1.524
_exptl_crystal_description needle
_exptl_crystal_F_000 2312
_exptl_crystal_size_max 0.25
_exptl_crystal_size_mid 0.05
_exptl_crystal_size_min 0.05
_refine_diff_density_max 2.111
_refine_diff_density_min -1.794
_refine_diff_density_rms 0.178
_refine_ls_abs_structure_details 'Flack H D (1983), Acta Cryst. A39, 876-881'
_refine_ls_abs_structure_Flack 0.522(13)
_refine_ls_extinction_coef 0.00013(14)
_refine_ls_extinction_expression Fc^*^=kFc[1+0.001xFc^2^\l^3^/sin(2\q)]^-1/4^
_refine_ls_extinction_method SHELXL
_refine_ls_goodness_of_fit_ref 1.093
_refine_ls_hydrogen_treatment constr
_refine_ls_matrix_type full
_refine_ls_number_parameters 598
_refine_ls_number_reflns 9139
_refine_ls_number_restraints 6
_refine_ls_restrained_S_all 1.093
_refine_ls_R_factor_all 0.0979
_refine_ls_R_factor_gt 0.0706
_refine_ls_shift/su_max 0.005
_refine_ls_shift/su_mean 0.001
_refine_ls_structure_factor_coef Fsqd
_refine_ls_weighting_details 'calc w=1/[\s^2^(Fo^2^)+(0.0898P)^2^+0.0000P] where P=(Fo^2^+2Fc^2^)/3'
_refine_ls_weighting_scheme calc
_refine_ls_wR_factor_gt 0.1536
_refine_ls_wR_factor_ref 0.1683
_reflns_number_gt 7068
_reflns_number_total 9139
_reflns_threshold_expression >2sigma(I)
_cod_data_source_file ja075518i-file004.cif
_cod_data_source_block c04238
_cod_database_code 4107283

loop_
_symmetry_equiv_pos_as_xyz
'x, y, z'
'-x, -y, z'
'-x+1/2, y+1/2, -z'
'x+1/2, -y+1/2, -z'

loop_
_atom_site_label
_atom_site_type_symbol
_atom_site_fract_x
_atom_site_fract_y
_atom_site_fract_z
_atom_site_U_iso_or_equiv
_atom_site_adp_type
_atom_site_occupancy
_atom_site_symmetry_multiplicity
_atom_site_calc_flag
_atom_site_refinement_flags
_atom_site_disorder_assembly
_atom_site_disorder_group
Pt1 Pt 0.29313(3) 0.88286(2) -0.04571(4) 0.03095(16) Uani 1 1 d . . .
P1 P 0.2969(3) 0.96955(14) -0.0781(3) 0.0348(8) Uani 1 1 d . A .
P2 P 0.40666(18) 0.88428(18) -0.1136(3) 0.0334(8) Uani 1 1 d . A .
P3 P 0.3016(2) 0.79463(14) -0.0753(3) 0.0325(8) Uani 1 1 d . A .
S1 S -0.0461(2) 0.86012(18) 0.3652(4) 0.0504(11) Uani 1 1 d . . .
C1 C 0.3896(9) 0.9867(5) -0.1201(13) 0.042(4) Uani 1 1 d . . .
H1A H 0.3899 1.0198 -0.1665 0.051 Uiso 1 1 calc R A .
H1B H 0.4184 0.9912 -0.0438 0.051 Uiso 1 1 calc R . .
C2 C 0.4207(10) 0.9456(6) -0.1973(13) 0.050(5) Uani 1 1 d . A .
H2A H 0.4724 0.9519 -0.2101 0.060 Uiso 1 1 calc R . .
H2B H 0.3969 0.9445 -0.2795 0.060 Uiso 1 1 calc R . .
C3 C 0.4265(8) 0.8247(6) -0.1980(13) 0.036(4) Uani 1 1 d . . .
H3A H 0.4044 0.8253 -0.2816 0.043 Uiso 1 1 calc R A .
H3B H 0.4788 0.8200 -0.2073 0.043 Uiso 1 1 calc R . .
C4 C 0.3953(7) 0.7824(6) -0.1208(14) 0.041(4) Uani 1 1 d . A .
H4A H 0.4245 0.7782 -0.0448 0.049 Uiso 1 1 calc R . .
H4B H 0.3976 0.7496 -0.1680 0.049 Uiso 1 1 calc R . .
C5 C 0.2720(8) 1.0133(6) 0.0513(17) 0.049(4) Uani 1 1 d . . .
C6 C 0.3087(11) 1.0050(7) 0.1627(12) 0.058(5) Uani 1 1 d . A .
H6 H 0.3453 0.9797 0.1681 0.069 Uiso 1 1 calc R . .
C7 C 0.2902(16) 1.0347(7) 0.2650(18) 0.083(7) Uani 1 1 d . . .
H7 H 0.3154 1.0307 0.3410 0.099 Uiso 1 1 calc R A .
C8 C 0.2346(11) 1.0704(9) 0.256(2) 0.081(8) Uani 1 1 d . A .
H8 H 0.2210 1.0907 0.3260 0.097 Uiso 1 1 calc R . .
C9 C 0.2006(12) 1.0755(8) 0.1470(19) 0.079(6) Uani 1 1 d . . .
H9 H 0.1615 1.0987 0.1419 0.095 Uiso 1 1 calc R A .
C10 C 0.2200(9) 1.0483(6) 0.0414(19) 0.064(5) Uani 1 1 d . A .
H10 H 0.1970 1.0545 -0.0358 0.077 Uiso 1 1 calc R . .
C11 C 0.2390(9) 0.9883(6) -0.2055(14) 0.042(4) Uani 1 1 d . . .
C12 C 0.2567(11) 1.0280(7) -0.2905(16) 0.064(6) Uani 1 1 d . A .
H12 H 0.3020 1.0444 -0.2854 0.077 Uiso 1 1 calc R . .
C13 C 0.2088(13) 1.0429(7) -0.3802(16) 0.074(6) Uani 1 1 d . . .
H13 H 0.2196 1.0719 -0.4313 0.089 Uiso 1 1 calc R A .
C14 C 0.1448(12) 1.0164(7) -0.3980(18) 0.075(6) Uani 1 1 d . A .
H14 H 0.1146 1.0251 -0.4658 0.090 Uiso 1 1 calc R . .
C15 C 0.1252(12) 0.9767(8) -0.3151(18) 0.073(6) Uani 1 1 d . . .
H15 H 0.0802 0.9599 -0.3222 0.088 Uiso 1 1 calc R A .
C16 C 0.1728(11) 0.9629(7) -0.2236(15) 0.065(6) Uani 1 1 d . A .
H16 H 0.1607 0.9350 -0.1700 0.078 Uiso 1 1 calc R . .
C17 C 0.4705(7) 0.8838(6) 0.0102(12) 0.042(3) Uani 1 1 d . . .
C18 C 0.5426(8) 0.8849(7) -0.0051(12) 0.047(4) Uani 1 1 d . A .
H18 H 0.5609 0.8866 -0.0873 0.056 Uiso 1 1 calc R . .
C19 C 0.5914(9) 0.8837(8) 0.0931(13) 0.057(4) Uani 1 1 d . . .
H19 H 0.6414 0.8815 0.0780 0.069 Uiso 1 1 calc R A .
C20 C 0.5644(10) 0.8858(9) 0.2160(13) 0.071(6) Uani 1 1 d . A .
H20 H 0.5961 0.8894 0.2844 0.085 Uiso 1 1 calc R . .
C21 C 0.4926(10) 0.8827(10) 0.2353(14) 0.081(6) Uani 1 1 d . . .
H21 H 0.4750 0.8770 0.3169 0.097 Uiso 1 1 calc R A .
C22 C 0.4451(8) 0.8875(7) 0.1381(11) 0.049(4) Uani 1 1 d . A .
H22 H 0.3959 0.8933 0.1544 0.059 Uiso 1 1 calc R . .
C24 C 0.2097(9) 0.8086(5) -0.2777(12) 0.042(3) Uani 1 1 d . A .
H24 H 0.2060 0.8433 -0.2492 0.050 Uiso 1 1 calc R . .
C25 C 0.1747(9) 0.7943(6) -0.3798(15) 0.050(4) Uani 1 1 d . . .
H25 H 0.1461 0.8188 -0.4229 0.061 Uiso 1 1 calc R . .
C26 C 0.1794(9) 0.7451(7) -0.4230(13) 0.054(5) Uani 1 1 d . . .
H26 H 0.1529 0.7354 -0.4945 0.065 Uiso 1 1 calc R . .
C27 C 0.2220(10) 0.7093(7) -0.3646(16) 0.061(5) Uani 1 1 d . . .
H27 H 0.2266 0.6751 -0.3962 0.073 Uiso 1 1 calc R . .
C28 C 0.2583(9) 0.7246(7) -0.2574(14) 0.047(4) Uani 1 1 d . A .
H28 H 0.2880 0.7004 -0.2156 0.057 Uiso 1 1 calc R . .
C29 C 0.2519(8) 0.7733(6) -0.2117(11) 0.031(3) Uani 1 1 d . . .
C30 C 0.2821(8) 0.7506(5) 0.0492(15) 0.040(3) Uani 1 1 d . . .
C31 C 0.2244(10) 0.7164(7) 0.0479(19) 0.065(5) Uani 1 1 d . A .
H31 H 0.1942 0.7149 -0.0229 0.078 Uiso 1 1 calc R . .
C32 C 0.2103(14) 0.6837(6) 0.1519(15) 0.073(6) Uani 1 1 d . . .
H32 H 0.1705 0.6609 0.1503 0.088 Uiso 1 1 calc R A .
C33 C 0.2531(11) 0.6850(7) 0.2517(16) 0.060(5) Uani 1 1 d . A .
H33 H 0.2444 0.6620 0.3190 0.071 Uiso 1 1 calc R . .
C34 C 0.3073(13) 0.7179(9) 0.2576(16) 0.089(8) Uani 1 1 d . . .
H34 H 0.3344 0.7205 0.3321 0.107 Uiso 1 1 calc R A .
C35 C 0.3250(10) 0.7486(9) 0.1571(16) 0.079(7) Uani 1 1 d . A .
H35 H 0.3672 0.7690 0.1607 0.095 Uiso 1 1 calc R . .
C37 C 0.1124(8) 0.902(2) 0.024(7) 0.037(4) Uiso 0.16(2) 1 d PD A 1
H37A H 0.1004 0.8991 -0.0656 0.045 Uiso 0.16(2) 1 calc PR A 1
H37B H 0.1036 0.9387 0.0494 0.045 Uiso 0.16(2) 1 calc PR A 1
C38 C 0.0661(7) 0.8651(6) 0.1020(12) 0.044(4) Uani 0.16(2) 1 d PD A 1
H38A H 0.0163 0.8779 0.0996 0.053 Uiso 0.16(2) 1 calc PR A 1
H38B H 0.0665 0.8310 0.0599 0.053 Uiso 0.16(2) 1 calc PR A 1
C45 C 0.1913(6) 0.8879(5) 0.0461(11) 0.049(4) Uani 0.16(2) 1 d PD A 1
C37' C 0.1303(7) 0.8521(6) 0.0180(14) 0.037(4) Uiso 0.84(2) 1 d PD A 2
H37C H 0.1454 0.8159 0.0322 0.045 Uiso 0.84(2) 1 calc PR A 2
H37D H 0.1164 0.8557 -0.0704 0.045 Uiso 0.84(2) 1 calc PR A 2
C38' C 0.0661(7) 0.8651(6) 0.1020(12) 0.044(4) Uani 0.84(2) 1 d PD A 2
H38C H 0.0520 0.9016 0.0897 0.053 Uiso 0.84(2) 1 calc PR A 2
H38D H 0.0249 0.8429 0.0793 0.053 Uiso 0.84(2) 1 calc PR A 2
C45' C 0.1913(6) 0.8879(5) 0.0461(11) 0.049(4) Uani 0.84(2) 1 d PD A 2
C39 C 0.0859(9) 0.8561(7) 0.2391(14) 0.049(4) Uani 1 1 d . . .
N40 N 0.0282(6) 0.8820(6) 0.3125(11) 0.049(3) Uani 1 1 d . A .
C41 C 0.0558(12) 0.9310(8) 0.378(2) 0.086(7) Uani 1 1 d . . .
H41A H 0.0242 0.9611 0.3630 0.104 Uiso 1 1 calc R A .
H41B H 0.0615 0.9256 0.4685 0.104 Uiso 1 1 calc R . .
C42 C 0.1247(13) 0.9369(8) 0.316(2) 0.088(7) Uani 1 1 d . A .
H42A H 0.1591 0.9544 0.3716 0.106 Uiso 1 1 calc R . .
H42B H 0.1192 0.9581 0.2398 0.106 Uiso 1 1 calc R . .
C43 C 0.1517(8) 0.8840(8) 0.2826(12) 0.058(5) Uani 1 1 d . A .
H43 H 0.1660 0.8673 0.3625 0.069 Uiso 1 1 calc R . .
C44 C 0.2159(8) 0.8747(6) 0.1885(11) 0.049(4) Uani 1 1 d . . .
H44A H 0.2317 0.8382 0.1936 0.059 Uiso 1 1 calc R A 1
H44B H 0.2568 0.8970 0.2119 0.059 Uiso 1 1 calc R A 1
O46 O -0.0722(7) 0.8236(5) 0.2796(11) 0.068(4) Uani 1 1 d . . .
O47 O -0.0903(7) 0.9052(6) 0.3967(11) 0.080(4) Uani 1 1 d . . .
C48 C -0.0303(9) 0.8292(7) 0.5058(15) 0.052(4) Uani 1 1 d . . .
C49 C -0.0216(11) 0.7788(9) 0.5113(17) 0.077(6) Uani 1 1 d . . .
H49 H -0.0268 0.7594 0.4368 0.092 Uiso 1 1 calc R . .
C50 C -0.0054(12) 0.7523(8) 0.6192(18) 0.078(6) Uani 1 1 d . . .
H50 H -0.0014 0.7157 0.6187 0.093 Uiso 1 1 calc R . .
C51 C 0.0047(9) 0.7795(8) 0.7273(14) 0.055(4) Uani 1 1 d . . .
C52 C -0.0064(10) 0.8333(7) 0.7235(16) 0.058(5) Uani 1 1 d . . .
H52 H -0.0010 0.8527 0.7979 0.069 Uiso 1 1 calc R . .
C53 C -0.0246(10) 0.8589(8) 0.6160(14) 0.061(5) Uani 1 1 d . . .
H53 H -0.0331 0.8951 0.6157 0.073 Uiso 1 1 calc R . .
C54 C 0.0311(12) 0.7549(10) 0.8450(17) 0.091(7) Uani 1 1 d . . .
H54A H 0.0834 0.7566 0.8475 0.136 Uiso 1 1 calc R . .
H54B H 0.0158 0.7187 0.8477 0.136 Uiso 1 1 calc R . .
H54C H 0.0114 0.7734 0.9167 0.136 Uiso 1 1 calc R . .
C55 C 0.0912(9) 0.7976(6) 0.2697(15) 0.050(4) Uani 1 1 d . A .
H55A H 0.1382 0.7846 0.2443 0.076 Uiso 1 1 calc R . .
H55B H 0.0537 0.7788 0.2249 0.076 Uiso 1 1 calc R . .
H55C H 0.0851 0.7925 0.3593 0.076 Uiso 1 1 calc R . .
B61 B 0.5807(10) 0.8877(10) 0.5878(15) 0.055(5) Uani 1 1 d . . .
F62 F 0.5229(12) 0.9027(13) 0.5378(15) 0.274(17) Uani 1 1 d . . .
F63 F 0.5618(15) 0.8352(12) 0.601(3) 0.32(2) Uani 1 1 d . . .
F64 F 0.5895(6) 0.9005(5) 0.7070(8) 0.081(4) Uani 1 1 d . . .
F65 F 0.6416(5) 0.8860(5) 0.5203(8) 0.074(3) Uani 1 1 d . . .
C71 C 0.3568(15) 0.8934(6) 0.455(3) 0.17(4) Uani 0.50 1 d PD . .
H71A H 0.4036 0.8993 0.4954 0.208 Uiso 0.50 1 calc PR . .
H71B H 0.3581 0.9093 0.3713 0.208 Uiso 0.50 1 calc PR . .
Cl1 Cl 0.3407(7) 0.8268(5) 0.4416(13) 0.092(3) Uani 0.50 1 d PD . .
Cl2 Cl 0.2892(8) 0.9217(6) 0.5431(13) 0.124(5) Uani 0.50 1 d PD . .

loop_
_atom_site_aniso_label
_atom_site_aniso_U_11
_atom_site_aniso_U_22
_atom_site_aniso_U_33
_atom_site_aniso_U_23
_atom_site_aniso_U_13
_atom_site_aniso_U_12
Pt1 0.0402(3) 0.0306(3) 0.0221(2) 0.0027(2) 0.0013(2) -0.0041(3)
P1 0.045(2) 0.0308(19) 0.0280(17) 0.0022(13) 0.0041(17) -0.006(2)
P2 0.042(2) 0.036(2) 0.0217(15) 0.0040(18) 0.0000(13) -0.003(2)
P3 0.040(2) 0.0317(19) 0.0263(17) -0.0021(13) -0.0050(16) -0.0010(18)
S1 0.053(3) 0.061(3) 0.038(2) -0.013(2) -0.0015(18) 0.008(2)
C1 0.071(12) 0.022(8) 0.035(8) -0.006(6) 0.010(8) -0.009(7)
C2 0.083(13) 0.049(11) 0.019(7) 0.011(7) -0.024(8) -0.019(9)
C3 0.037(9) 0.038(9) 0.034(8) -0.003(7) 0.012(6) 0.002(7)
C4 0.022(8) 0.057(11) 0.043(9) -0.013(8) 0.008(7) 0.005(7)
C5 0.055(11) 0.051(9) 0.043(8) -0.006(9) 0.007(9) -0.012(7)
C6 0.089(15) 0.062(11) 0.022(7) -0.003(7) 0.012(8) -0.009(10)
C7 0.14(2) 0.039(10) 0.066(12) -0.003(8) 0.040(15) -0.045(15)
C8 0.066(13) 0.075(15) 0.102(17) -0.057(13) 0.055(13) -0.027(11)
C9 0.054(12) 0.099(16) 0.084(13) -0.053(12) -0.016(12) -0.001(12)
C10 0.056(11) 0.060(11) 0.077(11) -0.040(10) -0.021(12) -0.002(9)
C11 0.049(10) 0.042(10) 0.034(8) -0.015(7) -0.012(7) 0.010(8)
C12 0.097(15) 0.053(12) 0.042(10) 0.020(9) 0.019(10) -0.019(10)
C13 0.107(16) 0.056(11) 0.060(11) 0.038(9) -0.036(13) -0.022(13)
C14 0.095(16) 0.056(13) 0.075(13) 0.013(10) -0.037(12) 0.022(12)
C15 0.091(16) 0.059(13) 0.070(13) -0.006(10) -0.013(12) 0.009(11)
C16 0.094(15) 0.065(13) 0.035(9) 0.030(9) -0.029(9) -0.002(11)
C17 0.039(8) 0.033(7) 0.054(8) 0.004(8) -0.003(6) -0.007(8)
C18 0.057(9) 0.045(9) 0.038(7) 0.012(7) -0.007(6) -0.010(9)
C19 0.055(10) 0.066(11) 0.051(8) 0.004(9) -0.001(7) -0.011(11)
C20 0.076(12) 0.113(16) 0.025(7) 0.016(11) -0.012(7) -0.034(14)
C21 0.075(13) 0.136(19) 0.033(8) -0.009(13) 0.003(8) -0.023(16)
C22 0.058(9) 0.067(11) 0.022(6) -0.005(8) 0.002(6) -0.020(10)
C24 0.052(9) 0.038(8) 0.035(7) 0.006(6) -0.001(8) 0.022(9)
C25 0.060(10) 0.044(10) 0.047(9) 0.004(8) -0.019(8) -0.004(8)
C26 0.069(12) 0.058(11) 0.036(9) 0.003(7) -0.015(7) 0.006(9)
C27 0.072(14) 0.048(11) 0.062(10) -0.019(8) -0.029(10) 0.015(9)
C28 0.050(10) 0.053(11) 0.039(8) 0.004(8) -0.013(7) -0.003(8)
C29 0.039(8) 0.040(9) 0.015(6) -0.003(6) 0.004(6) -0.001(7)
C30 0.055(9) 0.025(7) 0.040(7) -0.004(7) 0.012(9) 0.002(7)
C31 0.086(14) 0.061(11) 0.047(9) -0.006(9) -0.002(11) -0.004(10)
C32 0.126(17) 0.040(10) 0.054(10) 0.017(8) 0.002(13) -0.043(13)
C33 0.075(13) 0.063(13) 0.041(10) 0.031(9) -0.002(9) -0.004(11)
C34 0.11(2) 0.111(18) 0.043(10) 0.033(11) -0.035(11) -0.048(16)
C35 0.066(13) 0.13(2) 0.045(11) 0.040(12) -0.024(9) -0.034(12)
C38 0.054(10) 0.042(10) 0.037(7) -0.008(6) -0.015(7) 0.005(7)
C45 0.082(11) 0.047(9) 0.017(5) 0.006(7) 0.030(7) 0.035(9)
C38' 0.054(10) 0.042(10) 0.037(7) -0.008(6) -0.015(7) 0.005(7)
C45' 0.082(11) 0.047(9) 0.017(5) 0.006(7) 0.030(7) 0.035(9)
C39 0.061(11) 0.049(10) 0.039(8) -0.006(8) -0.004(7) -0.001(8)
N40 0.045(7) 0.050(8) 0.052(7) 0.007(8) 0.004(6) -0.005(8)
C41 0.096(17) 0.059(14) 0.104(16) -0.031(12) 0.046(14) -0.033(12)
C42 0.114(19) 0.075(15) 0.076(14) -0.041(12) -0.043(14) 0.001(14)
C43 0.068(10) 0.086(13) 0.019(6) 0.018(9) -0.004(6) -0.038(12)
C44 0.056(10) 0.065(11) 0.027(6) 0.003(7) 0.010(7) -0.020(10)
O46 0.069(8) 0.071(9) 0.064(8) -0.027(7) -0.006(6) -0.009(7)
O47 0.083(9) 0.107(11) 0.049(7) -0.021(7) -0.025(6) 0.048(8)
C48 0.047(10) 0.052(11) 0.055(10) -0.006(8) 0.009(7) 0.011(8)
C49 0.077(14) 0.107(19) 0.046(11) -0.012(11) 0.014(9) -0.012(13)
C50 0.094(16) 0.072(14) 0.068(13) -0.016(11) 0.039(12) -0.024(12)
C51 0.047(10) 0.077(13) 0.041(9) -0.006(9) 0.008(7) -0.007(9)
C52 0.077(13) 0.052(12) 0.044(10) -0.001(8) 0.003(9) 0.013(10)
C53 0.067(12) 0.074(13) 0.043(9) -0.018(9) 0.006(9) -0.006(10)
C54 0.099(17) 0.12(2) 0.049(11) 0.018(12) 0.008(11) 0.003(15)
C55 0.057(11) 0.049(10) 0.046(9) 0.015(8) -0.011(8) 0.001(8)
B61 0.054(11) 0.076(15) 0.037(9) -0.009(10) 0.000(8) 0.006(13)
F62 0.23(2) 0.53(5) 0.060(9) -0.008(18) -0.052(13) 0.23(3)
F63 0.27(3) 0.35(3) 0.35(4) -0.28(3) 0.25(3) -0.25(3)
F64 0.093(8) 0.120(11) 0.029(5) -0.027(5) -0.005(5) -0.001(7)
F65 0.074(6) 0.101(8) 0.048(5) -0.013(6) 0.023(5) -0.013(7)
C71 0.06(3) 0.43(12) 0.027(16) 0.05(5) 0.01(2) -0.05(4)
Cl1 0.096(8) 0.085(8) 0.095(8) -0.002(7) 0.004(7) -0.001(6)
Cl2 0.138(11) 0.136(11) 0.098(8) -0.029(9) -0.045(11) 0.013(10)

loop_
_atom_type_symbol
_atom_type_description
_atom_type_scat_dispersion_real
_atom_type_scat_dispersion_imag
_atom_type_scat_source
C C 0.0033 0.0016 'International Tables Vol C Tables 4.2.6.8 and 6.1.1.4'
H H 0.0000 0.0000 'International Tables Vol C Tables 4.2.6.8 and 6.1.1.4'
B B 0.0013 0.0007 'International Tables Vol C Tables 4.2.6.8 and 6.1.1.4'
N N 0.0061 0.0033 'International Tables Vol C Tables 4.2.6.8 and 6.1.1.4'
O O 0.0106 0.0060 'International Tables Vol C Tables 4.2.6.8 and 6.1.1.4'
F F 0.0171 0.0103 'International Tables Vol C Tables 4.2.6.8 and 6.1.1.4'
P P 0.1023 0.0942 'International Tables Vol C Tables 4.2.6.8 and 6.1.1.4'
S S 0.1246 0.1234 'International Tables Vol C Tables 4.2.6.8 and 6.1.1.4'
Cl Cl 0.1484 0.1585 'International Tables Vol C Tables 4.2.6.8 and 6.1.1.4'
Pt Pt -1.7033 8.3905 'International Tables Vol C Tables 4.2.6.8 and 6.1.1.4'

loop_
_geom_angle_atom_site_label_1
_geom_angle_atom_site_label_2
_geom_angle_atom_site_label_3
_geom_angle
C45 Pt1 P2 170.5(4)
C45 Pt1 P1 92.2(4)
P2 Pt1 P1 84.51(16)
C45 Pt1 P3 100.6(4)
P2 Pt1 P3 84.63(16)
P1 Pt1 P3 162.28(10)
C11 P1 C1 108.2(8)
C11 P1 C5 104.7(7)
C1 P1 C5 105.9(6)
C11 P1 Pt1 111.2(5)
C1 P1 Pt1 107.7(5)
C5 P1 Pt1 118.6(5)
C17 P2 C3 103.3(7)
C17 P2 C2 105.9(7)
C3 P2 C2 117.0(6)
C17 P2 Pt1 112.9(4)
C3 P2 Pt1 109.9(5)
C2 P2 Pt1 107.9(6)
C30 P3 C29 107.8(7)
C30 P3 C4 106.4(7)
C29 P3 C4 102.6(7)
C30 P3 Pt1 120.7(5)
C29 P3 Pt1 112.0(5)
C4 P3 Pt1 105.7(5)
O46 S1 O47 119.3(8)
O46 S1 N40 107.8(8)
O47 S1 N40 106.8(9)
O46 S1 C48 108.7(9)
O47 S1 C48 105.1(8)
N40 S1 C48 108.9(8)
C2 C1 P1 109.7(11)
C1 C2 P2 106.8(11)
C4 C3 P2 105.1(10)
C3 C4 P3 113.2(11)
C10 C5 C6 122.1(17)
C10 C5 P1 122.6(14)
C6 C5 P1 115.2(13)
C7 C6 C5 118(2)
C6 C7 C8 120(2)
C9 C8 C7 118.4(18)
C8 C9 C10 123(2)
C5 C10 C9 118.1(19)
C12 C11 C16 116.9(15)
C12 C11 P1 122.9(14)
C16 C11 P1 120.2(13)
C13 C12 C11 120.5(18)
C12 C13 C14 121.3(16)
C13 C14 C15 119.7(17)
C16 C15 C14 118(2)
C15 C16 C11 123.0(17)
C18 C17 C22 115.8(12)
C18 C17 P2 124.9(11)
C22 C17 P2 119.1(10)
C17 C18 C19 123.9(13)
C18 C19 C20 118.1(15)
C21 C20 C19 119.5(15)
C20 C21 C22 121.0(15)
C21 C22 C17 120.1(14)
C25 C24 C29 121.0(14)
C24 C25 C26 120.7(15)
C25 C26 C27 120.9(15)
C26 C27 C28 117.9(16)
C29 C28 C27 121.3(15)
C28 C29 C24 118.1(13)
C28 C29 P3 121.8(11)
C24 C29 P3 119.9(11)
C31 C30 C35 115.1(16)
C31 C30 P3 123.5(14)
C35 C30 P3 121.4(12)
C30 C31 C32 120.7(18)
C33 C32 C31 120.2(18)
C34 C33 C32 120.8(16)
C33 C34 C35 120.9(17)
C34 C35 C30 122.0(17)
C45 C37 C38 107.3(13)
C39 C38 C37 119(3)
C37 C45 C44 118(3)
C37 C45 Pt1 142(2)
C44 C45 Pt1 99.7(8)
C43 C39 N40 102.2(13)
C43 C39 C38 115.1(13)
N40 C39 C38 105.3(12)
C43 C39 C55 110.5(14)
N40 C39 C55 111.7(13)
C38 C39 C55 111.5(13)
C39 N40 C41 111.6(13)
C39 N40 S1 130.8(13)
C41 N40 S1 114.8(11)
C42 C41 N40 99.9(15)
C41 C42 C43 108.1(18)
C39 C43 C42 103.7(15)
C39 C43 C44 110.4(13)
C42 C43 C44 122.9(16)
C43 C44 C45 110.7(11)
C49 C48 C53 119.3(16)
C49 C48 S1 121.1(14)
C53 C48 S1 119.5(14)
C48 C49 C50 123.8(18)
C51 C50 C49 119.2(19)
C50 C51 C52 117.5(17)
C50 C51 C54 123(2)
C52 C51 C54 119.5(17)
C53 C52 C51 122.5(17)
C52 C53 C48 117.5(17)
F62 B61 F64 115.9(18)
F62 B61 F65 120.1(18)
F64 B61 F65 114.9(16)
F62 B61 F63 97(3)
F64 B61 F63 100(2)
F65 B61 F63 103.6(18)
Cl2 C71 Cl1 109.4(12)

loop_
_geom_bond_atom_site_label_1
_geom_bond_atom_site_label_2
_geom_bond_distance
Pt1 C45 2.150(11)
Pt1 P2 2.247(3)
Pt1 P1 2.269(4)
Pt1 P3 2.308(4)
P1 C11 1.814(15)
P1 C1 1.845(16)
P1 C5 1.854(17)
P2 C17 1.789(13)
P2 C3 1.826(14)
P2 C2 1.842(15)
P3 C30 1.795(15)
P3 C29 1.824(13)
P3 C4 1.847(14)
S1 O46 1.406(12)
S1 O47 1.469(13)
S1 N40 1.605(13)
S1 C48 1.736(17)
C1 C2 1.47(2)
C3 C4 1.49(2)
C5 C10 1.33(2)
C5 C6 1.40(2)
C6 C7 1.38(2)
C7 C8 1.40(3)
C8 C9 1.34(3)
C9 C10 1.38(2)
C11 C12 1.41(2)
C11 C16 1.42(2)
C12 C13 1.37(3)
C13 C14 1.39(3)
C14 C15 1.41(3)
C15 C16 1.37(2)
C17 C18 1.361(19)
C17 C22 1.458(19)
C18 C19 1.397(19)
C19 C20 1.42(2)
C20 C21 1.36(2)
C21 C22 1.38(2)
C24 C25 1.33(2)
C24 C29 1.400(19)
C25 C26 1.35(2)
C26 C27 1.37(2)
C27 C28 1.40(2)
C28 C29 1.36(2)
C30 C31 1.40(2)
C30 C35 1.41(2)
C31 C32 1.43(2)
C32 C33 1.34(3)
C33 C34 1.33(3)
C34 C35 1.38(2)
C37 C45 1.544(10)
C37 C38 1.547(10)
C38 C39 1.54(2)
C45 C44 1.636(18)
C39 C43 1.50(2)
C39 N40 1.50(2)
C39 C55 1.55(2)
N40 C41 1.54(2)
C41 C42 1.46(3)
C42 C43 1.50(3)
C43 C44 1.59(2)
C48 C49 1.31(3)
C48 C53 1.42(2)
C49 C50 1.38(3)
C50 C51 1.37(2)
C51 C52 1.40(2)
C51 C54 1.50(2)
C52 C53 1.38(2)
B61 F62 1.27(2)
B61 F64 1.335(19)
B61 F65 1.35(2)
B61 F63 1.41(4)
C71 Cl2 1.742(10)
C71 Cl1 1.753(10)
